data_2213127
loop_
_publ_author_name
'Fejfarova, Karla'
'Ouarsal, Rachid'
'El Bali, Brahim'
'Du\<sek, Michal'
'Lachkar, Mohammed'

_publ_section_title
;
 Tricaesium tetrachloridozincate(II) chloride
;
_journal_coeditor_code BI2165
_journal_issue 5
_journal_name_full 'Acta Crystallographica Section E'
_journal_page_first i136
_journal_page_last i137
_journal_paper_doi 10.1107/S1600536807015899
_journal_volume 63
_journal_year 2007
_chemical_formula_iupac 'Cs3 Zn Cl5'
_chemical_formula_structural 'Cs3 (Zn Cl4) Cl'
_chemical_formula_sum 'Cl5 Cs3 Zn'
_chemical_formula_weight 641.4
_chemical_name_systematic
;
Tricaesium tetrachloridozincate(II) chloride
;
_space_group_IT_number 140
_symmetry_cell_setting tetragonal
_symmetry_space_group_name_Hall '-I 4 2c'
_symmetry_space_group_name_H-M 'I 4/m c m'
_cell_angle_alpha 90
_cell_angle_beta 90
_cell_angle_gamma 90
_cell_formula_units_Z 4
_cell_length_a 9.2421(18)
_cell_length_b 9.2421(18)
_cell_length_c 14.4928(15)
_cell_measurement_reflns_used 6777
_cell_measurement_temperature 292
_cell_measurement_theta_max 26.50
_cell_measurement_theta_min 2.61
_cell_volume 1237.9(4)
_computing_cell_refinement 'Crysalis RED (Oxford Diffraction, 2006)'
_computing_data_collection 'Crysalis CCD (Oxford Diffraction, 2006)'
_computing_data_reduction 'Crysalis RED'
_computing_molecular_graphics 'DIAMOND (Brandenburg & Putz, 2005)'
_computing_publication_material JANA2000
_computing_structure_refinement 'JANA2000 (Pet\<r\'i\<cek <i>et al.</i>,  2000)'
_computing_structure_solution 'SIR2002 (Burla <i>et al.</i>,  2003)'
_diffrn_ambient_temperature 292
_diffrn_measured_fraction_theta_full 1.00
_diffrn_measurement_device_type 'Oxford XCalibur2 CCD area-detector'
_diffrn_measurement_method \w
_diffrn_radiation_monochromator graphite
_diffrn_radiation_source 'X-ray tube'
_diffrn_radiation_type 'Mo K\a'
_diffrn_radiation_wavelength 0.71069
_diffrn_reflns_av_R_equivalents 0.0229
_diffrn_reflns_av_sigmaI/netI 0.0038
_diffrn_reflns_limit_h_max 11
_diffrn_reflns_limit_h_min -11
_diffrn_reflns_limit_k_max 11
_diffrn_reflns_limit_k_min -11
_diffrn_reflns_limit_l_max 18
_diffrn_reflns_limit_l_min -18
_diffrn_reflns_number 7208
_diffrn_reflns_theta_full 26.55
_diffrn_reflns_theta_max 26.55
_diffrn_reflns_theta_min 2.81
_diffrn_standards_number 0
_exptl_absorpt_coefficient_mu 11.694
_exptl_absorpt_correction_T_max 0.290
_exptl_absorpt_correction_T_min 0.103
_exptl_absorpt_correction_type analytical
_exptl_absorpt_process_details '(CrysAlis RED; Oxford Diffraction, 2006)'
_exptl_crystal_colour colourless
_exptl_crystal_density_diffrn 3.4401
_exptl_crystal_density_method 'not measured'
_exptl_crystal_description prism
_exptl_crystal_F_000 1120
_exptl_crystal_size_max 0.20
_exptl_crystal_size_mid 0.12
_exptl_crystal_size_min 0.05
_refine_diff_density_max 0.17
_refine_diff_density_min -0.22
_refine_ls_extinction_coef 0.0061(2)
_refine_ls_extinction_method 'B-C type 1 Lorentzian isotropic (Becker & Coppens, 1974)'
_refine_ls_goodness_of_fit_ref 1.01
_refine_ls_number_constraints 0
_refine_ls_number_parameters 18
_refine_ls_number_reflns 374
_refine_ls_number_restraints 0
_refine_ls_R_factor_all 0.0121
_refine_ls_R_factor_gt 0.0104
_refine_ls_shift/su_max 0.0075
_refine_ls_shift/su_mean 0.0020
_refine_ls_structure_factor_coef Fsqd
_refine_ls_weighting_details 'w = 1/[\s^2^(I)+0.0009I^2^]'
_refine_ls_weighting_scheme sigma
_refine_ls_wR_factor_gt 0.0332
_refine_ls_wR_factor_ref 0.0348
_reflns_number_gt 349
_reflns_number_total 374
_reflns_threshold_expression I>3\s(I)
_cod_data_source_file bi2165.cif
_cod_data_source_block I
_cod_original_formula_sum 'Cs3 Zn Cl5'
_cod_database_code 2213127
_cod_database_fobs_code 2213127

loop_
_symmetry_equiv_pos_site_id
_symmetry_equiv_pos_as_xyz
1 x,y,z
2 -y,x,z
3 -x,y,1/2+z
4 -x,-y,z
5 -y,-x,1/2+z
6 y,-x,z
7 x,-y,1/2+z
8 y,x,1/2+z
9 -x,-y,-z
10 y,-x,-z
11 x,-y,1/2-z
12 x,y,-z
13 y,x,1/2-z
14 -y,x,-z
15 -x,y,1/2-z
16 -y,-x,1/2-z
17 1/2+x,1/2+y,1/2+z
18 1/2-y,1/2+x,1/2+z
19 1/2-x,1/2+y,z
20 1/2-x,1/2-y,1/2+z
21 1/2-y,1/2-x,z
22 1/2+y,1/2-x,1/2+z
23 1/2+x,1/2-y,z
24 1/2+y,1/2+x,z
25 1/2-x,1/2-y,1/2-z
26 1/2+y,1/2-x,1/2-z
27 1/2+x,1/2-y,-z
28 1/2+x,1/2+y,1/2-z
29 1/2+y,1/2+x,-z
30 1/2-y,1/2+x,1/2-z
31 1/2-x,1/2+y,-z
32 1/2-y,1/2-x,-z

loop_
_atom_site_type_symbol
_atom_site_label
_atom_site_fract_x
_atom_site_fract_y
_atom_site_fract_z
_atom_site_U_iso_or_equiv
_atom_site_adp_type
_atom_site_calc_flag
_atom_site_occupancy
Cs Cs1 0.334245(15) 0.165755(15) 1 0.03014(9) Uani d 1
Cs Cs2 1 0 0.75 0.04073(11) Uani d 1
Zn Zn1 0.5 0 0.75 0.02556(13) Uani d 1
Cl Cl1 0.5 0.5 1 0.0340(3) Uani d 1
Cl Cl2 0.63920(6) 0.13920(6) 0.84233(5) 0.04076(16) Uani d 1

loop_
_atom_site_aniso_label
_atom_site_aniso_U_11
_atom_site_aniso_U_22
_atom_site_aniso_U_33
_atom_site_aniso_U_12
_atom_site_aniso_U_13
_atom_site_aniso_U_23
_atom_site_aniso_type_symbol
Cs1 0.02764(15) 0.02764(15) 0.03515(18) 0.00189(6) 0 0 Cs
Cs2 0.04327(17) 0.04327(17) 0.0356(2) 0 0 0 Cs
Zn1 0.0280(2) 0.0280(2) 0.0206(3) 0 0 0 Zn
Cl1 0.0294(3) 0.0294(3) 0.0431(6) 0 0 0 Cl
Cl2 0.0429(2) 0.0429(2) 0.0364(3) -0.0125(3) -0.0061(2) -0.0061(2) Cl

loop_
_atom_type_symbol
_atom_type_scat_dispersion_real
_atom_type_scat_dispersion_imag
_atom_type_scat_source
Cs -0.368 2.119 'International Tables Vol C Tables  4.2.6.8 and 6.1.1.1'
Cl 0.148 0.159 'International Tables Vol C Tables  4.2.6.8 and 6.1.1.1'
Zn 0.284 1.430 'International Tables Vol C Tables  4.2.6.8 and 6.1.1.1'

loop_
_geom_angle_atom_site_label_1
_geom_angle_atom_site_label_2
_geom_angle_atom_site_label_3
_geom_angle_site_symmetry_1
_geom_angle_site_symmetry_3
_geom_angle
Cl2 Zn1 Cl2 . 26_556 110.55(2)
Cl2 Zn1 Cl2 . 4_655 107.33(2)
Cl2 Zn1 Cl2 . 30_546 110.55(2)
Cl2 Zn1 Cl2 26_556 . 110.55(2)
Cl2 Zn1 Cl2 26_556 4_655 110.55(2)
Cl2 Zn1 Cl2 26_556 30_546 107.33(2)
Cl2 Zn1 Cl2 4_655 . 107.33(2)
Cl2 Zn1 Cl2 4_655 26_556 110.55(2)
Cl2 Zn1 Cl2 4_655 30_546 110.55(2)
Cl2 Zn1 Cl2 30_546 . 110.55(2)
Cl2 Zn1 Cl2 30_546 26_556 107.33(2)
Cl2 Zn1 Cl2 30_546 4_655 110.55(2)

loop_
_geom_bond_atom_site_label_1
_geom_bond_atom_site_label_2
_geom_bond_site_symmetry_2
_geom_bond_distance
Zn1 Cl2 . 2.2584(6)
Zn1 Cl2 26_556 2.2584(6)
Zn1 Cl2 4_655 2.2584(6)
Zn1 Cl2 30_546 2.2584(6)
Cs1 Cl1 . 3.4481(7)
Cs1 Cl1 19_545 3.4481(7)
Cs1 Cl2 . 3.6367(6)
Cs1 Cl2 9_657 3.6367(6)
Cs1 Cl2 10_567 3.4236(6)
Cs1 Cl2 4_655 3.6367(6)
Cs1 Cl2 12_557 3.6367(6)
Cs1 Cl2 6_565 3.4236(6)
Cs2 Cl1 17_544 3.6232(7)
Cs2 Cl1 19_645 3.6232(7)
Cs2 Cl2 . 3.8164(6)
Cs2 Cl2 25_656 3.8164(6)
Cs2 Cl2 2_645 3.8164(6)
Cs2 Cl2 26_556 3.8164(6)
Cs2 Cl2 4_755 3.8164(6)
Cs2 Cl2 28_546 3.8164(6)
Cs2 Cl2 6_665 3.8164(6)
Cs2 Cl2 30_646 3.8164(6)
